data_7118043
loop_
_publ_author_name
'Shi, Yan X.'
'Liang, Rong Z.'
'Martin, Katherine A.'
'Star, Daniel G.'
'D\'iaz, Jes\'us'
'Li, Xin Y.'
'Ganguly, Rakesh'
'Garc\'ia, Felipe'

_publ_section_title
;
 Steric C-N bond activation on the dimeric macrocycle
 [{P(\m-NR)}2(\m-NR)]2.
;
_journal_issue 92
_journal_name_full 'Chemical communications (Cambridge, England)'
_journal_page_first 16468
_journal_page_last 16471
_journal_paper_doi 10.1039/c5cc06034f
_journal_volume 51
_journal_year 2015
_chemical_formula_sum 'C18 H42 N6 P4'
_chemical_formula_weight 466.45
_space_group_crystal_system monoclinic
_space_group_IT_number 14
_space_group_name_Hall '-P 2yn'
_space_group_name_H-M_alt 'P 1 21/n 1'
_symmetry_space_group_name_Hall '-P 2yn'
_symmetry_space_group_name_H-M 'P 1 21/n 1'
_atom_sites_solution_hydrogens geom
_audit_update_record
;
2015-06-19 deposited with the CCDC.
2015-08-28 downloaded from the CCDC.
;
_cell_angle_alpha 90
_cell_angle_beta 113.061(4)
_cell_angle_gamma 90
_cell_formula_units_Z 2
_cell_length_a 8.9073(11)
_cell_length_b 15.7025(18)
_cell_length_c 9.9032(11)
_cell_measurement_reflns_used 1371
_cell_measurement_temperature 103.(2)
_cell_measurement_theta_max 21.9248
_cell_measurement_theta_min 2.5844
_cell_volume 1274.4(3)
_computing_cell_refinement 'SAINT V8.34A (Bruker AXS Inc., 2013)'
_computing_data_collection 'APEX2 (Bruker AXS Inc., 2014)'
_computing_data_reduction 'SAINT V8.34A (Bruker AXS Inc., 2013)'
_computing_molecular_graphics 'XP (Bruker AXS Inc., 2014)'
_computing_publication_material 'APEX2 (Bruker AXS Inc., 2014)'
_computing_structure_refinement 'SHELXL-2014/6 (Sheldrick, 2014)'
_computing_structure_solution 'SHELXT (Bruker AXS Inc., 2014)'
_diffrn_ambient_temperature 103.(2)
_diffrn_detector_area_resol_mean 8.3333
_diffrn_measured_fraction_theta_full 0.999
_diffrn_measured_fraction_theta_max 0.999
_diffrn_measurement_device_type 'CCD area detector'
_diffrn_measurement_method 'phi and omega scans'
_diffrn_radiation_monochromator graphite
_diffrn_radiation_type MoK\a
_diffrn_radiation_wavelength 0.71073
_diffrn_reflns_av_R_equivalents 0.1107
_diffrn_reflns_av_unetI/netI 0.1017
_diffrn_reflns_limit_h_max 12
_diffrn_reflns_limit_h_min -12
_diffrn_reflns_limit_k_max 21
_diffrn_reflns_limit_k_min -21
_diffrn_reflns_limit_l_max 13
_diffrn_reflns_limit_l_min -13
_diffrn_reflns_number 19035
_diffrn_reflns_theta_full 29.55
_diffrn_reflns_theta_max 29.55
_diffrn_reflns_theta_min 2.61
_diffrn_source 'fine-focus sealed tube'
_exptl_absorpt_coefficient_mu 0.312
_exptl_absorpt_correction_T_max 0.98
_exptl_absorpt_correction_T_min 0.87
_exptl_absorpt_correction_type multi-scan
_exptl_absorpt_process_details 'SADABS V2014/4 (Bruker AXS Inc.)'
_exptl_crystal_colour colourless
_exptl_crystal_density_diffrn 1.216
_exptl_crystal_density_method 'not measured'
_exptl_crystal_description block
_exptl_crystal_F_000 504
_exptl_crystal_size_max 0.180
_exptl_crystal_size_mid 0.120
_exptl_crystal_size_min 0.060
_refine_diff_density_max 0.883
_refine_diff_density_min -0.638
_refine_ls_extinction_method none
_refine_ls_goodness_of_fit_ref 1.019
_refine_ls_hydrogen_treatment constr
_refine_ls_matrix_type full
_refine_ls_number_parameters 163
_refine_ls_number_reflns 3562
_refine_ls_number_restraints 108
_refine_ls_restrained_S_all 1.006
_refine_ls_R_factor_all 0.1459
_refine_ls_R_factor_gt 0.0691
_refine_ls_shift/su_max 0.000
_refine_ls_shift/su_mean 0.000
_refine_ls_structure_factor_coef Fsqd
_refine_ls_weighting_details 'w=1/[\s^2^(Fo^2^)+(0.0662P)^2^+1.0531P] where P=(Fo^2^+2Fc^2^)/3'
_refine_ls_weighting_scheme calc
_refine_ls_wR_factor_gt 0.1467
_refine_ls_wR_factor_ref 0.1835
_reflns_number_gt 1903
_reflns_number_total 3562
_reflns_threshold_expression 'I > 2\s(I)'
_cod_data_source_file c5cc06034f2.cif
_cod_data_source_block I
_cod_database_code 7118043

loop_
_space_group_symop_operation_xyz
'x, y, z'
'-x+1/2, y+1/2, -z+1/2'
'-x, -y, -z'
'x-1/2, -y-1/2, z-1/2'

loop_
_atom_site_type_symbol
_atom_site_label
_atom_site_fract_x
_atom_site_fract_y
_atom_site_fract_z
_atom_site_U_iso_or_equiv
_atom_site_adp_type
_atom_site_calc_flag
_atom_site_refinement_flags_adp
_atom_site_refinement_flags_occupancy
_atom_site_refinement_flags_posn
_atom_site_occupancy
_atom_site_disorder_assembly
_atom_site_disorder_group
C C1 0.3013(4) -0.0971(2) 0.5569(4) 0.0360(8) Uani d . . . 1.0 . .
H H1 0.2305 -0.1365 0.5856 0.043 Uiso calc U . R 1.0 . .
C C2 0.4642(4) -0.0887(2) 0.6860(4) 0.0440(9) Uani d . . . 1.0 . .
H H2A 0.5372 -0.0527 0.6579 0.066 Uiso calc U . R 1.0 . .
H H2B 0.5131 -0.1452 0.7143 0.066 Uiso calc U . R 1.0 . .
H H2C 0.4475 -0.0627 0.769 0.066 Uiso calc U . R 1.0 . .
C C3 0.3241(5) -0.1348(2) 0.4242(4) 0.0443(9) Uani d . . . 1.0 . .
H H3A 0.2184 -0.1377 0.341 0.066 Uiso calc U . R 1.0 . .
H H3B 0.3701 -0.1922 0.448 0.066 Uiso calc U . R 1.0 . .
H H3C 0.3987 -0.0988 0.3983 0.066 Uiso calc U . R 1.0 . .
C C4 0.0685(5) 0.1993(2) 0.4258(5) 0.0478(10) Uani d . . . 1.0 . .
H H4 -0.0298 0.2076 0.3328 0.057 Uiso calc U . R 1.0 . .
C C5 0.2161(7) 0.2293(3) 0.4001(7) 0.0846(18) Uani d . . . 1.0 . .
H H5A 0.314 0.222 0.4901 0.127 Uiso calc U . R 1.0 . .
H H5B 0.2031 0.2896 0.3724 0.127 Uiso calc U . R 1.0 . .
H H5C 0.227 0.1958 0.3209 0.127 Uiso calc U . R 1.0 . .
C C6 0.0450(5) 0.2518(2) 0.5456(5) 0.0541(11) Uani d . . . 1.0 . .
H H6A -0.0502 0.2305 0.5617 0.081 Uiso calc U . R 1.0 . .
H H6B 0.0276 0.3116 0.5154 0.081 Uiso calc U . R 1.0 . .
H H6C 0.1423 0.2469 0.6368 0.081 Uiso calc U . R 1.0 . .
C C7 -0.1116(11) -0.0380(4) 0.1241(6) 0.0311(16) Uani d U P D 0.578(13) A 1
H H7 -0.0159 -0.0151 0.1069 0.037 Uiso calc U P R 0.578(13) A 1
C C8 -0.2627(11) 0.0143(7) 0.0346(13) 0.044(3) Uani d U P D 0.578(13) A 1
H H8A -0.3578 -0.0087 0.0489 0.066 Uiso calc U P R 0.578(13) A 1
H H8B -0.2815 0.0113 -0.0696 0.066 Uiso calc U P R 0.578(13) A 1
H H8C -0.2457 0.0737 0.0673 0.066 Uiso calc U P R 0.578(13) A 1
C C9 -0.1341(14) -0.1310(5) 0.0798(14) 0.041(2) Uani d U P D 0.578(13) A 1
H H9A -0.0332 -0.1622 0.1346 0.062 Uiso calc U P R 0.578(13) A 1
H H9B -0.1601 -0.1359 -0.0256 0.062 Uiso calc U P R 0.578(13) A 1
H H9C -0.2235 -0.155 0.1019 0.062 Uiso calc U P R 0.578(13) A 1
C C7A -0.1869(15) -0.0471(6) 0.1219(9) 0.032(2) Uani d U P D 0.422(13) A 2
H H7A -0.2924 -0.073 0.1146 0.038 Uiso calc U P R 0.422(13) A 2
C C8A -0.2219(17) 0.0356(7) 0.0345(16) 0.031(3) Uani d U P D 0.422(13) A 2
H H8A1 -0.1188 0.0617 0.0427 0.047 Uiso calc U P R 0.422(13) A 2
H H8A2 -0.2807 0.0747 0.0735 0.047 Uiso calc U P R 0.422(13) A 2
H H8A3 -0.2887 0.0235 -0.0688 0.047 Uiso calc U P R 0.422(13) A 2
C C9A -0.0956(19) -0.1107(8) 0.0681(19) 0.038(3) Uani d U P D 0.422(13) A 2
H H9A1 -0.1548 -0.1198 -0.0375 0.057 Uiso calc U P R 0.422(13) A 2
H H9A2 -0.0866 -0.1648 0.12 0.057 Uiso calc U P R 0.422(13) A 2
H H9A3 0.0138 -0.0888 0.087 0.057 Uiso calc U P R 0.422(13) A 2
N N1 0.2197(4) -0.01432(17) 0.5192(3) 0.0363(7) Uani d . . . 1.0 . .
N N2 0.0781(4) 0.10727(16) 0.4660(3) 0.0329(7) Uani d . . . 1.0 . .
N N3 -0.0806(4) -0.02724(17) 0.2859(3) 0.0384(7) Uani d . . D 1.0 . .
P P1 0.09996(13) 0.02850(6) 0.35380(11) 0.0391(3) Uani d . . . 1.0 . .
P P2 0.20503(12) 0.06473(6) 0.63157(11) 0.0408(3) Uani d . . . 1.0 . .

loop_
_atom_site_aniso_label
_atom_site_aniso_U_11
_atom_site_aniso_U_22
_atom_site_aniso_U_33
_atom_site_aniso_U_12
_atom_site_aniso_U_13
_atom_site_aniso_U_23
C1 0.041(2) 0.0245(17) 0.048(2) 0.0023(15) 0.0243(18) 0.0054(15)
C2 0.037(2) 0.045(2) 0.054(2) 0.0050(17) 0.0225(19) 0.0011(18)
C3 0.059(2) 0.0311(19) 0.051(2) 0.0126(17) 0.030(2) 0.0024(17)
C4 0.066(3) 0.0201(17) 0.077(3) 0.0022(17) 0.049(2) 0.0044(18)
C5 0.110(4) 0.037(2) 0.152(5) 0.002(3) 0.101(4) 0.014(3)
C6 0.066(3) 0.0302(19) 0.081(3) -0.0041(19) 0.044(2) -0.004(2)
C7 0.037(4) 0.039(3) 0.026(3) -0.002(3) 0.022(3) -0.006(2)
C8 0.044(5) 0.060(6) 0.029(4) -0.005(4) 0.014(4) 0.000(4)
C9 0.048(5) 0.040(5) 0.037(4) -0.012(4) 0.019(4) -0.020(4)
C7A 0.040(5) 0.035(4) 0.026(3) -0.005(4) 0.020(3) -0.005(3)
C8A 0.035(6) 0.032(5) 0.030(5) 0.000(4) 0.017(5) -0.002(4)
C9A 0.049(7) 0.034(6) 0.035(5) -0.001(5) 0.020(5) -0.006(5)
N1 0.0431(17) 0.0287(15) 0.0436(17) 0.0075(13) 0.0241(14) 0.0034(13)
N2 0.0483(18) 0.0206(13) 0.0388(16) 0.0034(12) 0.0269(14) 0.0040(12)
N3 0.067(2) 0.0286(14) 0.0212(13) 0.0086(14) 0.0186(14) -0.0019(12)
P1 0.0620(7) 0.0298(5) 0.0423(5) 0.0113(4) 0.0386(5) 0.0087(4)
P2 0.0462(6) 0.0269(5) 0.0463(6) -0.0009(4) 0.0149(5) -0.0059(4)

loop_
_atom_type_symbol
_atom_type_description
_atom_type_scat_dispersion_real
_atom_type_scat_dispersion_imag
_atom_type_scat_source
C C 0.0033 0.0016 'International Tables Vol C Tables 4.2.6.8 and 6.1.1.4'
H H 0.0000 0.0000 'International Tables Vol C Tables 4.2.6.8 and 6.1.1.4'
N N 0.0061 0.0033 'International Tables Vol C Tables 4.2.6.8 and 6.1.1.4'
P P 0.1023 0.0942 'International Tables Vol C Tables 4.2.6.8 and 6.1.1.4'

loop_
_geom_angle_atom_site_label_1
_geom_angle_atom_site_label_2
_geom_angle_atom_site_label_3
_geom_angle_site_symmetry_1
_geom_angle_site_symmetry_3
_geom_angle
N1 C1 C2 . . 110.7(3)
N1 C1 C3 . . 110.2(3)
C2 C1 C3 . . 110.7(3)
N2 C4 C5 . . 112.6(3)
N2 C4 C6 . . 109.1(3)
C5 C4 C6 . . 110.9(3)
C9 C7 N3 . . 111.1(7)
C9 C7 C8 . . 111.3(9)
N3 C7 C8 . . 107.8(7)
C9A C7A C8A . . 112.5(11)
C9A C7A N3 . . 108.0(10)
C8A C7A N3 . . 109.0(9)
C1 N1 P1 . . 131.0(2)
C1 N1 P2 . . 129.5(2)
P1 N1 P2 . . 99.26(15)
C4 N2 P2 . . 125.3(3)
C4 N2 P1 . . 122.2(2)
P2 N2 P1 . . 97.91(14)
C7 N3 P2 . 3_556 125.2(4)
C7A N3 P2 . 3_556 100.7(5)
C7 N3 P1 . . 103.0(4)
C7A N3 P1 . . 127.1(5)
P2 N3 P1 3_556 . 131.81(16)
N1 P1 N3 . . 108.22(14)
N1 P1 N2 . . 81.37(14)
N3 P1 N2 . . 107.04(14)
N1 P1 P2 . . 40.40(10)
N3 P1 P2 . . 114.81(10)
N2 P1 P2 . . 41.00(10)
N1 P2 N3 . 3_556 106.84(14)
N1 P2 N2 . . 81.41(14)
N3 P2 N2 3_556 . 106.31(14)
N1 P2 P1 . . 40.35(10)
N3 P2 P1 3_556 . 113.38(11)
N2 P2 P1 . . 41.09(9)

loop_
_geom_bond_atom_site_label_1
_geom_bond_atom_site_label_2
_geom_bond_site_symmetry_2
_geom_bond_distance
C1 N1 . 1.464(4)
C1 C2 . 1.518(5)
C1 C3 . 1.527(5)
C4 N2 . 1.493(4)
C4 C5 . 1.510(5)
C4 C6 . 1.524(5)
C7 C9 . 1.515(9)
C7 N3 . 1.524(6)
C7 C8 . 1.528(9)
C7A C9A . 1.510(12)
C7A C8A . 1.524(11)
C7A N3 . 1.558(9)
N1 P1 . 1.704(3)
N1 P2 . 1.706(3)
N2 P2 . 1.721(3)
N2 P1 . 1.724(3)
N3 P2 3_556 1.719(3)
N3 P1 . 1.719(3)
P1 P2 . 2.5980(14)
P2 N3 3_556 1.719(3)
